data_7229402
loop_
_publ_author_name
'Shi, Chao'
'Nie, Rong'
'Yao, Xu'
'Fan, Siqi'
'An, Guanghui'
'Dong, Yanping'
'Li, Guangming'

_publ_section_title
;
 Asymmetry-unit-dominated double slow-relaxation modes of
 2,6-dimethyl-3,5-heptanedione dysprosium SMMs
;
_journal_issue 78
_journal_name_full 'RSC Adv.'
_journal_page_first 49701
_journal_paper_doi 10.1039/C7RA09711E
_journal_volume 7
_journal_year 2017
_chemical_formula_moiety 'C28 H48 Dy O7'
_chemical_formula_sum 'C28 H48 Dy O7'
_chemical_formula_weight 659.16
_chemical_name_systematic
;
 ?
;
_space_group_IT_number 13
_symmetry_cell_setting monoclinic
_symmetry_space_group_name_Hall '-P 2yc'
_symmetry_space_group_name_H-M 'P 1 2/c 1'
_atom_sites_solution_hydrogens geom
_atom_sites_solution_primary direct
_atom_sites_solution_secondary difmap
_audit_creation_method SHELXL-97
_audit_update_record
;
2016-11-09 deposited with the CCDC.
2017-10-12 downloaded from the CCDC.
;
_cell_angle_alpha 90.00
_cell_angle_beta 119.996(18)
_cell_angle_gamma 90.00
_cell_formula_units_Z 4
_cell_length_a 16.643(5)
_cell_length_b 12.983(5)
_cell_length_c 18.688(4)
_cell_measurement_temperature 293(2)
_cell_volume 3497(2)
_computing_cell_refinement 'Bruker FRAMBO'
_computing_data_collection 'Bruker FRAMBO'
_computing_data_reduction 'Bruker SHELXTL'
_computing_molecular_graphics 'Bruker SHELXTL'
_computing_publication_material 'Bruker SHELXTL'
_computing_structure_refinement 'SHELXL-97 (Sheldrick, 1997)'
_computing_structure_solution 'Bruker SHELXTL'
_diffrn_ambient_temperature 293(2)
_diffrn_measured_fraction_theta_full 0.998
_diffrn_measured_fraction_theta_max 0.998
_diffrn_measurement_device_type 'multiwire proportional'
_diffrn_measurement_method 'phi and omega scans'
_diffrn_radiation_monochromator graphite
_diffrn_radiation_source 'fine-focus sealed tube'
_diffrn_radiation_type MoK\a
_diffrn_radiation_wavelength 0.71069
_diffrn_reflns_av_R_equivalents 0.1378
_diffrn_reflns_av_sigmaI/netI 0.1250
_diffrn_reflns_limit_h_max 19
_diffrn_reflns_limit_h_min -19
_diffrn_reflns_limit_k_max 15
_diffrn_reflns_limit_k_min -15
_diffrn_reflns_limit_l_max 18
_diffrn_reflns_limit_l_min -22
_diffrn_reflns_number 14054
_diffrn_reflns_theta_full 25.00
_diffrn_reflns_theta_max 25.00
_diffrn_reflns_theta_min 2.97
_exptl_absorpt_coefficient_mu 2.171
_exptl_absorpt_correction_T_max 0.754
_exptl_absorpt_correction_T_min 0.584
_exptl_absorpt_correction_type multi-scan
_exptl_absorpt_process_details sadabs(Sheldrick,1996)
_exptl_crystal_colour black
_exptl_crystal_density_diffrn 1.252
_exptl_crystal_density_method 'not measured'
_exptl_crystal_description strip
_exptl_crystal_F_000 1352
_exptl_crystal_size_max 0.3
_exptl_crystal_size_mid 0.21
_exptl_crystal_size_min 0.13
_refine_diff_density_max 1.689
_refine_diff_density_min -2.693
_refine_diff_density_rms 0.131
_refine_ls_extinction_method none
_refine_ls_goodness_of_fit_ref 0.995
_refine_ls_hydrogen_treatment mixed
_refine_ls_matrix_type full
_refine_ls_number_parameters 325
_refine_ls_number_reflns 6173
_refine_ls_number_restraints 0
_refine_ls_restrained_S_all 0.995
_refine_ls_R_factor_all 0.1075
_refine_ls_R_factor_gt 0.0667
_refine_ls_shift/su_max 0.000
_refine_ls_shift/su_mean 0.000
_refine_ls_structure_factor_coef Fsqd
_refine_ls_weighting_details 'calc w=1/[\s^2^(Fo^2^)+(0.0672P)^2^+0.0000P] where P=(Fo^2^+2Fc^2^)/3'
_refine_ls_weighting_scheme calc
_refine_ls_wR_factor_gt 0.1504
_refine_ls_wR_factor_ref 0.1791
_reflns_number_gt 3842
_reflns_number_total 6173
_reflns_threshold_expression >2sigma(I)
_cod_data_source_file c7ra09711e2.cif
_cod_data_source_block 123_CCDC1
_cod_original_cell_volume 3497.2(19)
_cod_original_sg_symbol_H-M 'P 2/c'
_cod_database_code 7229402

loop_
_symmetry_equiv_pos_as_xyz
'x, y, z'
'-x, y, -z+1/2'
'-x, -y, -z'
'x, -y, z-1/2'

loop_
_atom_site_label
_atom_site_type_symbol
_atom_site_fract_x
_atom_site_fract_y
_atom_site_fract_z
_atom_site_U_iso_or_equiv
_atom_site_adp_type
_atom_site_occupancy
_atom_site_symmetry_multiplicity
_atom_site_calc_flag
_atom_site_refinement_flags
C1 C -0.3388(10) -0.3718(15) -0.3910(7) 0.120(6) Uani 1 1 d .
H1 H -0.3254 -0.4375 -0.3613 0.144 Uiso 1 1 calc R
C2 C -0.3356(8) -0.3907(12) -0.4704(6) 0.082(3) Uani 1 1 d .
C3 C -0.3252(8) -0.4900(12) -0.4914(7) 0.090(4) Uani 1 1 d .
H3 H -0.3197 -0.5425 -0.4554 0.108 Uiso 1 1 calc R
C4 C -0.3222(7) -0.5173(10) -0.5607(7) 0.080(3) Uani 1 1 d .
C5 C -0.3029(10) -0.6273(11) -0.5735(10) 0.114(5) Uani 1 1 d .
H5 H -0.3051 -0.6706 -0.5315 0.136 Uiso 1 1 calc R
C6 C -0.0071(9) -0.325(2) -0.4082(8) 0.171(10) Uani 1 1 d .
H6 H 0.0519 -0.3287 -0.4078 0.205 Uiso 1 1 calc R
C7 C -0.0864(7) -0.3124(13) -0.4976(6) 0.098(5) Uani 1 1 d .
C8 C -0.0667(7) -0.2996(13) -0.5589(7) 0.120(6) Uani 1 1 d .
H8 H -0.0044 -0.3003 -0.5441 0.144 Uiso 1 1 calc R
C9 C -0.1298(6) -0.2856(11) -0.6406(6) 0.088(4) Uani 1 1 d .
C10 C -0.0980(10) -0.263(2) -0.7015(10) 0.149(9) Uani 1 1 d .
H10 H -0.0318 -0.2795 -0.6746 0.178 Uiso 1 1 calc R
C11 C -0.5569(10) -0.0595(14) -0.6645(11) 0.132(6) Uani 1 1 d .
H11 H -0.5951 -0.0954 -0.7170 0.159 Uiso 1 1 calc R
C12 C -0.4561(8) -0.0929(11) -0.6363(7) 0.083(3) Uani 1 1 d .
C13 C -0.3865(9) -0.0169(11) -0.5972(9) 0.112(5) Uani 1 1 d .
H13 H -0.4043 0.0487 -0.5907 0.135 Uiso 1 1 calc R
C14 C -0.2935(11) -0.0350(14) -0.5681(11) 0.130(6) Uani 1 1 d .
C15 C -0.2196(15) 0.0521(16) -0.5311(18) 0.197(11) Uani 1 1 d .
H15 H -0.2525 0.1181 -0.5434 0.236 Uiso 1 1 calc R
C16 C -0.2634(14) -0.299(2) -0.3379(10) 0.233(15) Uani 1 1 d .
H16A H -0.2049 -0.3259 -0.3274 0.350 Uiso 1 1 calc R
H16B H -0.2625 -0.2894 -0.2866 0.350 Uiso 1 1 calc R
H16C H -0.2743 -0.2336 -0.3657 0.350 Uiso 1 1 calc R
C17 C -0.4295(12) -0.339(2) -0.4082(10) 0.181(10) Uani 1 1 d .
H17A H -0.4747 -0.3898 -0.4416 0.272 Uiso 1 1 calc R
H17B H -0.4446 -0.2744 -0.4372 0.272 Uiso 1 1 calc R
H17C H -0.4296 -0.3307 -0.3572 0.272 Uiso 1 1 calc R
C18 C -0.3715(14) -0.6651(14) -0.6549(12) 0.156(6) Uani 1 1 d .
H18A H -0.4318 -0.6644 -0.6599 0.233 Uiso 1 1 calc R
H18B H -0.3560 -0.7342 -0.6619 0.233 Uiso 1 1 calc R
H18C H -0.3718 -0.6216 -0.6966 0.233 Uiso 1 1 calc R
C19 C -0.2084(14) -0.6319(16) -0.562(2) 0.282(18) Uani 1 1 d .
H19A H -0.1646 -0.6079 -0.5071 0.422 Uiso 1 1 calc R
H19B H -0.2050 -0.5890 -0.6018 0.422 Uiso 1 1 calc R
H19C H -0.1939 -0.7016 -0.5679 0.422 Uiso 1 1 calc R
C20 C -0.1475(14) -0.331(2) -0.7765(11) 0.227(14) Uani 1 1 d .
H20A H -0.1364 -0.4015 -0.7599 0.340 Uiso 1 1 calc R
H20B H -0.1247 -0.3166 -0.8137 0.340 Uiso 1 1 calc R
H20C H -0.2129 -0.3168 -0.8038 0.340 Uiso 1 1 calc R
C21 C -0.1072(15) -0.150(2) -0.7197(14) 0.219(14) Uani 1 1 d .
H21A H -0.0878 -0.1355 -0.7592 0.329 Uiso 1 1 calc R
H21B H -0.0691 -0.1125 -0.6697 0.329 Uiso 1 1 calc R
H21C H -0.1708 -0.1299 -0.7421 0.329 Uiso 1 1 calc R
C22 C -0.1536(17) 0.059(2) -0.556(2) 0.285(18) Uani 1 1 d .
H22A H -0.1840 0.0741 -0.6141 0.427 Uiso 1 1 calc R
H22B H -0.1206 -0.0045 -0.5451 0.427 Uiso 1 1 calc R
H22C H -0.1108 0.1138 -0.5259 0.427 Uiso 1 1 calc R
C23 C -0.1761(19) 0.034(3) -0.4419(17) 0.31(2) Uani 1 1 d .
H23A H -0.2231 0.0321 -0.4265 0.460 Uiso 1 1 calc R
H23B H -0.1333 0.0889 -0.4126 0.460 Uiso 1 1 calc R
H23C H -0.1435 -0.0303 -0.4282 0.460 Uiso 1 1 calc R
C24 C -0.5840(14) 0.0458(17) -0.6815(14) 0.233(13) Uani 1 1 d .
H24A H -0.5692 0.0717 -0.7216 0.349 Uiso 1 1 calc R
H24B H -0.5515 0.0853 -0.6315 0.349 Uiso 1 1 calc R
H24C H -0.6496 0.0514 -0.7028 0.349 Uiso 1 1 calc R
C26 C -0.4169(8) -0.3889(11) -0.8075(6) 0.097(4) Uani 1 1 d .
H26A H -0.4654 -0.3781 -0.8635 0.145 Uiso 1 1 calc R
H26B H -0.4293 -0.4508 -0.7866 0.145 Uiso 1 1 calc R
H26C H -0.3585 -0.3953 -0.8058 0.145 Uiso 1 1 calc R
C27 C -0.5797(10) -0.1110(18) -0.6037(10) 0.170(9) Uani 1 1 d .
H27A H -0.5603 -0.1817 -0.5965 0.255 Uiso 1 1 calc R
H27B H -0.6453 -0.1078 -0.6247 0.255 Uiso 1 1 calc R
H27C H -0.5477 -0.0761 -0.5515 0.255 Uiso 1 1 calc R
C28 C -0.0230(14) -0.4272(19) -0.3747(11) 0.215(11) Uani 1 1 d .
H28A H -0.0237 -0.4832 -0.4085 0.322 Uiso 1 1 calc R
H28B H -0.0813 -0.4244 -0.3759 0.322 Uiso 1 1 calc R
H28C H 0.0261 -0.4374 -0.3189 0.322 Uiso 1 1 calc R
C29 C -0.0030(16) -0.239(3) -0.3552(12) 0.27(2) Uani 1 1 d .
H29A H 0.0470 -0.2497 -0.2999 0.399 Uiso 1 1 calc R
H29B H -0.0605 -0.2344 -0.3550 0.399 Uiso 1 1 calc R
H29C H 0.0072 -0.1754 -0.3762 0.399 Uiso 1 1 calc R
Dy1 Dy -0.31095(2) -0.28051(4) -0.61442(2) 0.0535(2) Uani 1 1 d .
O1 O -0.3460(4) -0.3107(6) -0.5136(4) 0.071(2) Uani 1 1 d .
O2 O -0.3358(5) -0.4536(6) -0.6185(4) 0.0727(19) Uani 1 1 d .
O3 O -0.1677(4) -0.3225(7) -0.5081(4) 0.089(3) Uani 1 1 d .
O4 O -0.2182(4) -0.2846(7) -0.6704(4) 0.083(2) Uani 1 1 d .
O5 O -0.2613(5) -0.1179(7) -0.5790(5) 0.101(3) Uani 1 1 d .
O6 O -0.4423(4) -0.1781(6) -0.6536(4) 0.0627(17) Uani 1 1 d .
O7 O -0.4135(4) -0.3045(6) -0.7586(3) 0.0661(19) Uani 1 1 d .

loop_
_atom_site_aniso_label
_atom_site_aniso_U_11
_atom_site_aniso_U_22
_atom_site_aniso_U_33
_atom_site_aniso_U_23
_atom_site_aniso_U_13
_atom_site_aniso_U_12
C1 0.125(11) 0.175(18) 0.073(7) 0.016(10) 0.059(8) 0.005(12)
C2 0.091(7) 0.104(10) 0.059(6) 0.010(7) 0.043(5) 0.012(8)
C3 0.094(8) 0.106(11) 0.071(7) 0.033(8) 0.043(6) 0.016(8)
C4 0.060(6) 0.086(9) 0.085(7) 0.021(8) 0.030(5) -0.002(6)
C5 0.104(10) 0.068(9) 0.128(11) 0.015(9) 0.027(8) 0.011(9)
C6 0.063(7) 0.35(3) 0.064(8) 0.065(15) 0.003(6) 0.004(13)
C7 0.057(6) 0.162(15) 0.061(6) 0.010(8) 0.019(5) 0.024(8)
C8 0.048(6) 0.23(2) 0.073(7) 0.003(9) 0.025(5) 0.008(8)
C9 0.044(5) 0.148(13) 0.074(6) 0.006(7) 0.031(5) 0.000(6)
C10 0.065(8) 0.30(3) 0.100(10) 0.026(15) 0.057(8) 0.017(13)
C11 0.104(11) 0.125(14) 0.159(14) -0.033(13) 0.059(10) 0.021(11)
C12 0.071(7) 0.087(10) 0.078(7) 0.014(8) 0.028(6) 0.016(8)
C13 0.082(8) 0.075(9) 0.164(12) -0.031(10) 0.050(8) 0.015(8)
C14 0.107(11) 0.100(13) 0.154(13) -0.053(12) 0.043(10) -0.006(10)
C15 0.146(17) 0.100(14) 0.29(3) -0.093(18) 0.064(19) -0.046(14)
C16 0.19(2) 0.43(5) 0.091(11) -0.084(18) 0.080(13) -0.11(2)
C17 0.153(15) 0.31(3) 0.131(12) 0.050(17) 0.107(12) 0.076(19)
C18 0.184(18) 0.114(14) 0.173(15) -0.018(15) 0.092(15) 0.007(15)
C19 0.147(16) 0.103(15) 0.60(5) -0.05(2) 0.19(3) 0.036(14)
C20 0.169(17) 0.44(4) 0.115(12) -0.04(2) 0.106(13) 0.00(2)
C21 0.155(18) 0.31(4) 0.19(2) 0.11(3) 0.089(16) -0.02(2)
C22 0.19(2) 0.19(3) 0.51(5) -0.12(3) 0.20(3) -0.13(2)
C23 0.24(3) 0.35(5) 0.24(3) -0.21(3) 0.06(2) -0.12(3)
C24 0.20(2) 0.19(2) 0.24(2) 0.00(2) 0.061(17) 0.14(2)
C26 0.087(7) 0.116(11) 0.069(6) -0.017(8) 0.026(6) 0.015(8)
C27 0.090(10) 0.25(3) 0.158(14) -0.044(17) 0.055(10) 0.039(14)
C28 0.21(2) 0.22(3) 0.120(13) 0.080(18) 0.008(13) 0.07(2)
C29 0.15(2) 0.48(6) 0.073(11) -0.01(2) -0.012(11) 0.03(2)
Dy1 0.0429(3) 0.0683(4) 0.0439(3) 0.0023(2) 0.0176(2) 0.0012(2)
O1 0.069(4) 0.086(6) 0.065(4) 0.003(4) 0.040(3) 0.011(4)
O2 0.086(4) 0.061(5) 0.077(4) 0.006(4) 0.045(4) 0.005(4)
O3 0.056(4) 0.141(8) 0.056(3) 0.025(5) 0.018(3) 0.018(5)
O4 0.055(4) 0.137(8) 0.057(4) 0.003(4) 0.027(3) 0.006(4)
O5 0.064(4) 0.084(6) 0.136(7) -0.030(6) 0.036(4) -0.024(5)
O6 0.052(3) 0.066(5) 0.056(3) -0.003(4) 0.016(3) 0.012(4)
O7 0.056(3) 0.089(6) 0.044(3) -0.020(4) 0.019(3) 0.010(4)

loop_
_atom_type_symbol
_atom_type_description
_atom_type_scat_dispersion_real
_atom_type_scat_dispersion_imag
_atom_type_scat_source
C C 0.0033 0.0016 'International Tables Vol C Tables 4.2.6.8 and 6.1.1.4'
Dy Dy -0.1892 4.4098 'International Tables Vol C Tables 4.2.6.8 and 6.1.1.4'
O O 0.0106 0.0060 'International Tables Vol C Tables 4.2.6.8 and 6.1.1.4'
H H 0.0000 0.0000 'International Tables Vol C Tables 4.2.6.8 and 6.1.1.4'

loop_
_geom_angle_atom_site_label_1
_geom_angle_atom_site_label_2
_geom_angle_atom_site_label_3
_geom_angle
C17 C1 C16 113.5(18)
C17 C1 C2 111.8(11)
C16 C1 C2 108.8(12)
C17 C1 H1 107.5
C16 C1 H1 107.5
C2 C1 H1 107.5
O1 C2 C3 125.1(10)
O1 C2 C1 115.2(13)
C3 C2 C1 119.7(13)
C4 C3 C2 125.5(12)
C4 C3 H3 117.3
C2 C3 H3 117.3
O2 C4 C3 123.6(12)
O2 C4 C5 115.9(12)
C3 C4 C5 120.5(13)
C18 C5 C19 111.3(18)
C18 C5 C4 111.5(13)
C19 C5 C4 108.0(13)
C18 C5 H5 108.6
C19 C5 H5 108.6
C4 C5 H5 108.6
C29 C6 C7 112(2)
C29 C6 C28 110.0(16)
C7 C6 C28 107.6(18)
C29 C6 H6 109.0
C7 C6 H6 109.0
C28 C6 H6 109.0
O3 C7 C8 124.8(9)
O3 C7 C6 115.3(11)
C8 C7 C6 119.7(11)
C7 C8 C9 126.1(10)
C7 C8 H8 117.0
C9 C8 H8 117.0
O4 C9 C8 123.9(10)
O4 C9 C10 115.5(10)
C8 C9 C10 120.5(10)
C21 C10 C9 109.4(18)
C21 C10 C20 114.5(18)
C9 C10 C20 110.6(17)
C21 C10 H10 107.3
C9 C10 H10 107.3
C20 C10 H10 107.3
C24 C11 C27 114.8(17)
C24 C11 C12 120.9(17)
C27 C11 C12 104.8(14)
C24 C11 H11 105.0
C27 C11 H11 105.0
C12 C11 H11 105.0
O6 C12 C13 124.1(11)
O6 C12 C11 119.0(12)
C13 C12 C11 116.7(13)
C14 C13 C12 123.5(13)
C14 C13 H13 118.3
C12 C13 H13 118.3
O5 C14 C13 124.4(14)
O5 C14 C15 112.7(15)
C13 C14 C15 122.2(16)
C22 C15 C23 112(2)
C22 C15 C14 119(2)
C23 C15 C14 103(2)
C22 C15 H15 107.8
C23 C15 H15 107.8
C14 C15 H15 107.8
C1 C16 H16A 109.5
C1 C16 H16B 109.5
H16A C16 H16B 109.5
C1 C16 H16C 109.5
H16A C16 H16C 109.5
H16B C16 H16C 109.5
C1 C17 H17A 109.5
C1 C17 H17B 109.5
H17A C17 H17B 109.5
C1 C17 H17C 109.5
H17A C17 H17C 109.5
H17B C17 H17C 109.5
C5 C18 H18A 109.5
C5 C18 H18B 109.5
H18A C18 H18B 109.5
C5 C18 H18C 109.5
H18A C18 H18C 109.5
H18B C18 H18C 109.5
C5 C19 H19A 109.5
C5 C19 H19B 109.5
H19A C19 H19B 109.5
C5 C19 H19C 109.5
H19A C19 H19C 109.5
H19B C19 H19C 109.5
C10 C20 H20A 109.5
C10 C20 H20B 109.5
H20A C20 H20B 109.5
C10 C20 H20C 109.5
H20A C20 H20C 109.5
H20B C20 H20C 109.5
C10 C21 H21A 109.5
C10 C21 H21B 109.5
H21A C21 H21B 109.5
C10 C21 H21C 109.5
H21A C21 H21C 109.5
H21B C21 H21C 109.5
C15 C22 H22A 109.5
C15 C22 H22B 109.5
H22A C22 H22B 109.5
C15 C22 H22C 109.5
H22A C22 H22C 109.5
H22B C22 H22C 109.5
C15 C23 H23A 109.5
C15 C23 H23B 109.5
H23A C23 H23B 109.5
C15 C23 H23C 109.5
H23A C23 H23C 109.5
H23B C23 H23C 109.5
C11 C24 H24A 109.5
C11 C24 H24B 109.5
H24A C24 H24B 109.5
C11 C24 H24C 109.5
H24A C24 H24C 109.5
H24B C24 H24C 109.5
O7 C26 H26A 109.5
O7 C26 H26B 109.5
H26A C26 H26B 109.5
O7 C26 H26C 109.5
H26A C26 H26C 109.5
H26B C26 H26C 109.5
C11 C27 H27A 109.5
C11 C27 H27B 109.5
H27A C27 H27B 109.5
C11 C27 H27C 109.5
H27A C27 H27C 109.5
H27B C27 H27C 109.5
C6 C28 H28A 109.5
C6 C28 H28B 109.5
H28A C28 H28B 109.5
C6 C28 H28C 109.5
H28A C28 H28C 109.5
H28B C28 H28C 109.5
C6 C29 H29A 109.5
C6 C29 H29B 109.5
H29A C29 H29B 109.5
C6 C29 H29C 109.5
H29A C29 H29C 109.5
H29B C29 H29C 109.5
O5 Dy1 O4 85.5(3)
O5 Dy1 O1 97.3(3)
O4 Dy1 O1 154.2(2)
O5 Dy1 O3 84.1(3)
O4 Dy1 O3 74.8(2)
O1 Dy1 O3 80.0(2)
O5 Dy1 O2 166.4(3)
O4 Dy1 O2 96.6(3)
O1 Dy1 O2 74.9(3)
O3 Dy1 O2 83.5(3)
O5 Dy1 O6 73.0(3)
O4 Dy1 O6 128.0(2)
O1 Dy1 O6 76.7(2)
O3 Dy1 O6 144.6(3)
O2 Dy1 O6 115.1(3)
O5 Dy1 O7 114.0(3)
O4 Dy1 O7 75.1(2)
O1 Dy1 O7 125.5(2)
O3 Dy1 O7 143.2(3)
O2 Dy1 O7 79.5(2)
O6 Dy1 O7 72.0(2)
C2 O1 Dy1 131.2(7)
C4 O2 Dy1 130.7(7)
C7 O3 Dy1 132.7(7)
C9 O4 Dy1 134.4(6)
C14 O5 Dy1 136.5(9)
C12 O6 Dy1 135.2(7)
C26 O7 Dy1 127.6(6)

loop_
_geom_bond_atom_site_label_1
_geom_bond_atom_site_label_2
_geom_bond_distance
C1 C17 1.442(18)
C1 C16 1.49(2)
C1 C2 1.531(15)
C1 H1 0.9800
C2 O1 1.274(14)
C2 C3 1.383(18)
C3 C4 1.367(15)
C3 H3 0.9300
C4 O2 1.289(12)
C4 C5 1.508(18)
C5 C18 1.46(2)
C5 C19 1.48(2)
C5 H5 0.9800
C6 C29 1.47(4)
C6 C7 1.534(14)
C6 C28 1.55(3)
C6 H6 0.9800
C7 O3 1.272(12)
C7 C8 1.351(15)
C8 C9 1.365(14)
C8 H8 0.9300
C9 O4 1.288(11)
C9 C10 1.505(17)
C10 C21 1.49(3)
C10 C20 1.51(3)
C10 H10 0.9800
C11 C24 1.42(2)
C11 C27 1.52(2)
C11 C12 1.547(17)
C11 H11 0.9800
C12 O6 1.207(14)
C12 C13 1.415(17)
C13 C14 1.380(18)
C13 H13 0.9300
C14 O5 1.263(16)
C14 C15 1.56(2)
C15 C22 1.39(3)
C15 C23 1.47(3)
C15 H15 0.9800
C16 H16A 0.9600
C16 H16B 0.9600
C16 H16C 0.9600
C17 H17A 0.9600
C17 H17B 0.9600
C17 H17C 0.9600
C18 H18A 0.9600
C18 H18B 0.9600
C18 H18C 0.9600
C19 H19A 0.9600
C19 H19B 0.9600
C19 H19C 0.9600
C20 H20A 0.9600
C20 H20B 0.9600
C20 H20C 0.9600
C21 H21A 0.9600
C21 H21B 0.9600
C21 H21C 0.9600
C22 H22A 0.9600
C22 H22B 0.9600
C22 H22C 0.9600
C23 H23A 0.9600
C23 H23B 0.9600
C23 H23C 0.9600
C24 H24A 0.9600
C24 H24B 0.9600
C24 H24C 0.9600
C26 O7 1.410(12)
C26 H26A 0.9600
C26 H26B 0.9600
C26 H26C 0.9600
C27 H27A 0.9600
C27 H27B 0.9600
C27 H27C 0.9600
C28 H28A 0.9600
C28 H28B 0.9600
C28 H28C 0.9600
C29 H29A 0.9600
C29 H29B 0.9600
C29 H29C 0.9600
Dy1 O5 2.243(9)
Dy1 O4 2.256(7)
Dy1 O1 2.268(7)
Dy1 O3 2.279(6)
Dy1 O2 2.279(8)
Dy1 O6 2.341(7)
Dy1 O7 2.381(5)
